data_7239890
loop_
_publ_author_name
'Zhang, Zhenfeng'
'Chen, Dejun'

_publ_section_title
;
 Hydrazone-aromatic interaction: the vital role in molecular self-assembly
 of benzaldehyde hydrazones
;
_journal_name_full CrystEngComm
_journal_paper_doi 10.1039/C9CE01978B
_journal_year 2020
_chemical_formula_moiety 'C10 H8 Br N3 O'
_chemical_formula_sum 'C10 H8 Br N3 O'
_chemical_formula_weight 266.10
_chemical_name_common
;
4-bromobenzaldehyde (cyanoacetyl)hydrazone
;
_chemical_name_systematic
;
2-cyano-N'-[(1E)-(4-bromophenyl)methylidene]acetohydrazide
;
_space_group_crystal_system monoclinic
_space_group_IT_number 14
_space_group_name_Hall '-P 2ybc'
_space_group_name_H-M_alt 'P 1 21/c 1'
_atom_sites_solution_hydrogens difmap
_audit_creation_method SHELXL-2017/1
_audit_update_record
;
2019-12-12 deposited with the CCDC.	2020-02-07 downloaded from the CCDC.
;
_cell_angle_alpha 90
_cell_angle_beta 93.975(3)
_cell_angle_gamma 90
_cell_formula_units_Z 4
_cell_length_a 4.63410(10)
_cell_length_b 10.7786(3)
_cell_length_c 21.0532(8)
_cell_measurement_reflns_used 3343
_cell_measurement_temperature 293(2)
_cell_measurement_theta_max 29.6
_cell_measurement_theta_min 3.5
_cell_volume 1049.06(5)
_computing_cell_refinement 'CrysAlisPro 1.171.39.29c (Rigaku OD, 2017)'
_computing_data_collection 'CrysAlisPro 1.171.39.29c (Rigaku OD, 2017)'
_computing_data_reduction 'CrysAlisPro 1.171.39.29c (Rigaku OD, 2017)'
_computing_structure_refinement 'SHELXL-2017/1 (Sheldrick, 2017)'
_computing_structure_solution 'SHELXT 2018/2 (Sheldrick, 2018)'
_diffrn_ambient_temperature 293(2)
_diffrn_measured_fraction_theta_full 0.998
_diffrn_measured_fraction_theta_max 0.852
_diffrn_measurement_device_type 'CCD area detector'
_diffrn_measurement_method 'phi and omega scans'
_diffrn_radiation_type MoK\a
_diffrn_radiation_wavelength 0.71073
_diffrn_reflns_av_R_equivalents 0.0359
_diffrn_reflns_av_unetI/netI 0.0421
_diffrn_reflns_Laue_measured_fraction_full 0.998
_diffrn_reflns_Laue_measured_fraction_max 0.852
_diffrn_reflns_limit_h_max 6
_diffrn_reflns_limit_h_min -5
_diffrn_reflns_limit_k_max 13
_diffrn_reflns_limit_k_min -14
_diffrn_reflns_limit_l_max 27
_diffrn_reflns_limit_l_min -21
_diffrn_reflns_number 8239
_diffrn_reflns_point_group_measured_fraction_full 0.998
_diffrn_reflns_point_group_measured_fraction_max 0.852
_diffrn_reflns_theta_full 25.242
_diffrn_reflns_theta_max 29.594
_diffrn_reflns_theta_min 3.470
_exptl_absorpt_coefficient_mu 3.894
_exptl_absorpt_correction_T_max 0.98000
_exptl_absorpt_correction_T_min 0.87737
_exptl_absorpt_correction_type multi-scan
_exptl_absorpt_process_details '(SADABS; Sheldrick, 2003)'
_exptl_crystal_colour colorless
_exptl_crystal_density_diffrn 1.685
_exptl_crystal_description prism
_exptl_crystal_F_000 528
_exptl_crystal_size_max 0.200
_exptl_crystal_size_mid 0.150
_exptl_crystal_size_min 0.100
_refine_diff_density_max 0.475
_refine_diff_density_min -0.451
_refine_diff_density_rms 0.067
_refine_ls_extinction_coef 0.0027(5)
_refine_ls_extinction_expression Fc^*^=kFc[1+0.001xFc^2^\l^3^/sin(2\q)]^-1/4^
_refine_ls_extinction_method 'SHELXL-2017/1 (Sheldrick 2017)'
_refine_ls_goodness_of_fit_ref 1.026
_refine_ls_hydrogen_treatment refall
_refine_ls_matrix_type full
_refine_ls_number_parameters 169
_refine_ls_number_reflns 2518
_refine_ls_number_restraints 0
_refine_ls_restrained_S_all 1.026
_refine_ls_R_factor_all 0.0562
_refine_ls_R_factor_gt 0.0353
_refine_ls_shift/su_max 0.002
_refine_ls_shift/su_mean 0.000
_refine_ls_structure_factor_coef Fsqd
_refine_ls_weighting_details 'w=1/[\s^2^(Fo^2^)+(0.0273P)^2^+0.4024P] where P=(Fo^2^+2Fc^2^)/3'
_refine_ls_weighting_scheme calc
_refine_ls_wR_factor_gt 0.0671
_refine_ls_wR_factor_ref 0.0765
_reflns_Friedel_coverage 0.000
_reflns_number_gt 1934
_reflns_number_total 2518
_reflns_threshold_expression 'I > 2\s(I)'
_cod_data_source_file c9ce01978b7.cif
_cod_data_source_block zzf-20190530
_cod_original_sg_symbol_H-M 'P 21/c'
_cod_database_code 7239890
_shelx_shelxl_version_number 2017/1
_shelx_space_group_comment
;
The symmetry employed for this shelxl refinement is uniquely defined
by the following loop, which should always be used as a source of
symmetry information in preference to the above space-group names.
They are only intended as comments.
;

loop_
_space_group_symop_operation_xyz
'x, y, z'
'-x, y+1/2, -z+1/2'
'-x, -y, -z'
'x, -y-1/2, z-1/2'

loop_
_atom_site_label
_atom_site_type_symbol
_atom_site_fract_x
_atom_site_fract_y
_atom_site_fract_z
_atom_site_U_iso_or_equiv
_atom_site_adp_type
_atom_site_occupancy
_atom_site_site_symmetry_order
_atom_site_calc_flag
Br1 Br 1.55628(5) 0.26639(3) 0.80706(2) 0.04639(13) Uani 1 1 d
O1 O -0.0624(3) 0.13913(17) 0.44829(9) 0.0412(5) Uani 1 1 d
N2 N 0.5149(4) 0.16094(18) 0.56373(10) 0.0321(5) Uani 1 1 d
N1 N 0.2908(4) 0.1102(2) 0.52535(11) 0.0333(5) Uani 1 1 d
C5 C 0.8612(5) 0.1334(2) 0.65148(12) 0.0303(5) Uani 1 1 d
C8 C 1.2815(5) 0.2121(2) 0.74197(13) 0.0327(6) Uani 1 1 d
C4 C 0.6294(5) 0.0896(2) 0.60631(13) 0.0326(6) Uani 1 1 d
C6 C 0.9829(5) 0.0519(3) 0.69652(14) 0.0378(6) Uani 1 1 d
C10 C 0.9614(6) 0.2557(2) 0.65148(14) 0.0348(6) Uani 1 1 d
C1 C 0.1435(5) 0.1803(2) 0.48123(13) 0.0328(6) Uani 1 1 d
C9 C 1.1726(5) 0.2948(3) 0.69634(14) 0.0352(6) Uani 1 1 d
C7 C 1.1909(5) 0.0909(3) 0.74253(15) 0.0395(7) Uani 1 1 d
C2 C 0.2589(6) 0.3100(3) 0.47413(17) 0.0450(7) Uani 1 1 d
N3 N -0.1059(7) 0.4568(3) 0.41331(17) 0.0805(10) Uani 1 1 d
C3 C 0.0530(7) 0.3904(3) 0.43892(16) 0.0531(8) Uani 1 1 d
H6 H 0.918(5) -0.027(3) 0.6955(12) 0.033(7) Uiso 1 1 d
H10 H 0.879(5) 0.312(3) 0.6199(14) 0.041(7) Uiso 1 1 d
H9 H 1.228(5) 0.375(3) 0.6942(13) 0.040(7) Uiso 1 1 d
H7 H 1.263(6) 0.037(3) 0.7722(14) 0.048(8) Uiso 1 1 d
H4 H 0.569(5) 0.006(2) 0.6128(12) 0.033(7) Uiso 1 1 d
H1 H 0.225(6) 0.033(3) 0.5333(15) 0.065(10) Uiso 1 1 d
H2A H 0.294(6) 0.351(3) 0.5151(16) 0.058(9) Uiso 1 1 d
H2B H 0.436(6) 0.307(3) 0.4528(15) 0.061(9) Uiso 1 1 d

loop_
_atom_site_aniso_label
_atom_site_aniso_U_11
_atom_site_aniso_U_22
_atom_site_aniso_U_33
_atom_site_aniso_U_23
_atom_site_aniso_U_13
_atom_site_aniso_U_12
Br1 0.04015(17) 0.0506(2) 0.0466(2) -0.00820(13) -0.01002(12) 0.00099(11)
O1 0.0432(10) 0.0366(10) 0.0417(13) 0.0024(8) -0.0111(9) -0.0064(7)
N2 0.0316(10) 0.0307(11) 0.0334(13) -0.0031(9) -0.0007(9) -0.0022(8)
N1 0.0351(11) 0.0278(12) 0.0361(14) -0.0002(9) -0.0041(9) -0.0046(8)
C5 0.0284(11) 0.0306(13) 0.0321(15) -0.0002(11) 0.0028(10) 0.0007(9)
C8 0.0290(12) 0.0367(15) 0.0319(16) -0.0088(11) -0.0004(10) 0.0021(10)
C4 0.0349(12) 0.0275(14) 0.0356(17) -0.0018(11) 0.0041(11) -0.0004(10)
C6 0.0384(14) 0.0265(14) 0.0477(19) 0.0011(12) -0.0025(12) -0.0011(10)
C10 0.0412(14) 0.0280(14) 0.0347(17) 0.0014(11) -0.0002(11) 0.0009(10)
C1 0.0360(13) 0.0289(13) 0.0334(16) 0.0005(11) 0.0028(11) -0.0002(10)
C9 0.0410(14) 0.0274(14) 0.0372(17) -0.0027(11) 0.0018(11) -0.0029(10)
C7 0.0396(14) 0.0336(15) 0.0442(19) 0.0050(13) -0.0051(12) 0.0055(11)
C2 0.0490(17) 0.0347(16) 0.050(2) 0.0051(14) -0.0054(14) -0.0070(12)
N3 0.106(2) 0.0427(17) 0.087(3) 0.0127(16) -0.036(2) -0.0014(15)
C3 0.0689(19) 0.0366(17) 0.052(2) 0.0054(14) -0.0101(16) -0.0105(14)

loop_
_atom_type_symbol
_atom_type_description
_atom_type_scat_dispersion_real
_atom_type_scat_dispersion_imag
_atom_type_scat_source
C C 0.0033 0.0016 'International Tables Vol C Tables 4.2.6.8 and 6.1.1.4'
H H 0.0000 0.0000 'International Tables Vol C Tables 4.2.6.8 and 6.1.1.4'
Br Br -0.2901 2.4595 'International Tables Vol C Tables 4.2.6.8 and 6.1.1.4'
N N 0.0061 0.0033 'International Tables Vol C Tables 4.2.6.8 and 6.1.1.4'
O O 0.0106 0.0060 'International Tables Vol C Tables 4.2.6.8 and 6.1.1.4'

loop_
_geom_angle_atom_site_label_1
_geom_angle_atom_site_label_2
_geom_angle_atom_site_label_3
_geom_angle
C4 N2 N1 115.7(2)
C1 N1 N2 120.4(2)
C1 N1 H1 119(2)
N2 N1 H1 120(2)
C6 C5 C10 118.6(2)
C6 C5 C4 119.1(2)
C10 C5 C4 122.2(2)
C7 C8 C9 121.6(2)
C7 C8 Br1 118.6(2)
C9 C8 Br1 119.85(19)
N2 C4 C5 121.1(2)
N2 C4 H4 124.0(15)
C5 C4 H4 114.9(15)
C7 C6 C5 121.2(2)
C7 C6 H6 121.1(16)
C5 C6 H6 117.7(16)
C9 C10 C5 120.6(2)
C9 C10 H10 120.5(16)
C5 C10 H10 118.9(16)
O1 C1 N1 121.8(2)
O1 C1 C2 123.2(2)
N1 C1 C2 115.0(2)
C10 C9 C8 119.1(2)
C10 C9 H9 116.7(17)
C8 C9 H9 124.2(17)
C8 C7 C6 118.8(3)
C8 C7 H7 121.5(19)
C6 C7 H7 119.6(19)
C3 C2 C1 112.2(2)
C3 C2 H2A 104.0(18)
C1 C2 H2A 111.9(18)
C3 C2 H2B 109.5(19)
C1 C2 H2B 109(2)
H2A C2 H2B 110(3)
N3 C3 C2 177.2(4)

loop_
_geom_bond_atom_site_label_1
_geom_bond_atom_site_label_2
_geom_bond_distance
Br1 C8 1.897(2)
O1 C1 1.223(3)
N2 C4 1.269(3)
N2 N1 1.383(3)
N1 C1 1.346(3)
N1 H1 0.91(3)
C5 C6 1.384(4)
C5 C10 1.397(3)
C5 C4 1.463(3)
C8 C7 1.372(4)
C8 C9 1.381(4)
C4 H4 0.95(3)
C6 C7 1.384(4)
C6 H6 0.91(3)
C10 C9 1.379(4)
C10 H10 0.96(3)
C1 C2 1.509(4)
C9 H9 0.90(3)
C7 H7 0.90(3)
C2 C3 1.454(4)
C2 H2A 0.97(3)
C2 H2B 0.96(3)
N3 C3 1.136(4)

loop_
_geom_hbond_atom_site_label_D
_geom_hbond_atom_site_label_H
_geom_hbond_atom_site_label_A
_geom_hbond_distance_DH
_geom_hbond_distance_HA
_geom_hbond_distance_DA
_geom_hbond_angle_DHA
_geom_hbond_site_symmetry_A
_geom_hbond_publ_flag
N1 H1 O1 0.91(3) 2.05(3) 2.955(3) 178(3) 3_556 yes

loop_
_geom_torsion_atom_site_label_1
_geom_torsion_atom_site_label_2
_geom_torsion_atom_site_label_3
_geom_torsion_atom_site_label_4
_geom_torsion
C4 N2 N1 C1 176.1(2)
N1 N2 C4 C5 -177.7(2)
C6 C5 C4 N2 -179.0(2)
C10 C5 C4 N2 2.1(4)
C10 C5 C6 C7 2.7(4)
C4 C5 C6 C7 -176.2(2)
C6 C5 C10 C9 -1.4(4)
C4 C5 C10 C9 177.5(2)
N2 N1 C1 O1 -177.2(2)
N2 N1 C1 C2 5.0(3)
C5 C10 C9 C8 -0.9(4)
C7 C8 C9 C10 2.0(4)
Br1 C8 C9 C10 -176.4(2)
C9 C8 C7 C6 -0.7(4)
Br1 C8 C7 C6 177.7(2)
C5 C6 C7 C8 -1.7(4)
O1 C1 C2 C3 17.3(4)
N1 C1 C2 C3 -165.0(3)
